data_4081684
loop_
_publ_author_name
'Teets, Thomas S.'
'Labinger, Jay A.'
'Bercaw, John E.'

_publ_section_title
;
 A Thermodynamic Analysis of Rhenium(I)--Formyl C--H Bond Formation via
 Base-Assisted Heterolytic H2Cleavage in the Secondary Coordination Sphere
;
_journal_issue 19
_journal_name_full Organometallics
_journal_page_first 5530
_journal_paper_doi 10.1021/om400810v
_journal_volume 32
_journal_year 2013
_chemical_formula_sum 'C33 H31 B2 F8 N3 O5 P Re'
_chemical_formula_weight 940.40
_chemical_name_systematic
; 
 ? 
;
_space_group_IT_number 14
_symmetry_cell_setting monoclinic
_symmetry_space_group_name_Hall '-P 2ybc'
_symmetry_space_group_name_H-M 'P 1 21/c 1'
_atom_sites_solution_hydrogens geom
_atom_sites_solution_primary direct
_atom_sites_solution_secondary difmap
_audit_creation_method SHELXL-97
_cell_angle_alpha 90.00
_cell_angle_beta 98.482(2)
_cell_angle_gamma 90.00
_cell_formula_units_Z 8
_cell_length_a 21.3943(7)
_cell_length_b 35.6316(12)
_cell_length_c 9.4989(3)
_cell_measurement_reflns_used 9245
_cell_measurement_temperature 100(2)
_cell_measurement_theta_max 32.55
_cell_measurement_theta_min 2.91
_cell_volume 7161.9(4)
_computing_cell_refinement 'Bruker SAINT'
_computing_data_collection 'Bruker APEX2'
_computing_data_reduction 'Bruker SAINT'
_computing_molecular_graphics 'Bruker SHELXTL'
_computing_publication_material 'Bruker SHELXTL'
_computing_structure_refinement 'SHELXL-97 (Sheldrick, 2008)'
_computing_structure_solution 'SHELXS-97 (Sheldrick, 2008)'
_diffrn_ambient_temperature 100(2)
_diffrn_measured_fraction_theta_full 1.000
_diffrn_measured_fraction_theta_max 1.000
_diffrn_measurement_device_type 'Bruker APEX-II CCD'
_diffrn_measurement_method '\f and \w scans'
_diffrn_radiation_monochromator graphite
_diffrn_radiation_source 'fine-focus sealed tube'
_diffrn_radiation_type MoK\a
_diffrn_radiation_wavelength 0.71073
_diffrn_reflns_av_R_equivalents 0.0879
_diffrn_reflns_av_sigmaI/netI 0.0370
_diffrn_reflns_limit_h_max 32
_diffrn_reflns_limit_h_min -32
_diffrn_reflns_limit_k_max 54
_diffrn_reflns_limit_k_min -54
_diffrn_reflns_limit_l_max 14
_diffrn_reflns_limit_l_min -14
_diffrn_reflns_number 373285
_diffrn_reflns_theta_full 33.14
_diffrn_reflns_theta_max 33.14
_diffrn_reflns_theta_min 0.96
_exptl_absorpt_coefficient_mu 3.525
_exptl_absorpt_correction_T_max 0.7905
_exptl_absorpt_correction_T_min 0.4386
_exptl_absorpt_correction_type multi-scan
_exptl_absorpt_process_details sadabs
_exptl_crystal_colour colorless
_exptl_crystal_density_diffrn 1.744
_exptl_crystal_density_method 'not measured'
_exptl_crystal_description plate
_exptl_crystal_F_000 3696
_exptl_crystal_size_max 0.28
_exptl_crystal_size_mid 0.27
_exptl_crystal_size_min 0.07
_refine_diff_density_max 4.414
_refine_diff_density_min -1.885
_refine_diff_density_rms 0.180
_refine_ls_extinction_method none
_refine_ls_goodness_of_fit_ref 1.136
_refine_ls_hydrogen_treatment mixed
_refine_ls_matrix_type full
_refine_ls_number_parameters 971
_refine_ls_number_reflns 27317
_refine_ls_number_restraints 0
_refine_ls_restrained_S_all 1.136
_refine_ls_R_factor_all 0.0649
_refine_ls_R_factor_gt 0.0471
_refine_ls_shift/su_max 0.005
_refine_ls_shift/su_mean 0.000
_refine_ls_structure_factor_coef Fsqd
_refine_ls_weighting_details 'calc w=1/[\s^2^(Fo^2^)+(0.0138P)^2^+44.1649P] where P=(Fo^2^+2Fc^2^)/3'
_refine_ls_weighting_scheme calc
_refine_ls_wR_factor_gt 0.0860
_refine_ls_wR_factor_ref 0.0926
_reflns_number_gt 21868
_reflns_number_total 27317
_reflns_threshold_expression >2sigma(I)
_cod_data_source_file om400810v_si_002.cif
_cod_data_source_block 8
_cod_depositor_comments
;
The following automatic conversions were performed:

'_symmetry_cell_setting' value 'Monoclinic' changed to 'monoclinic'
according to /home/saulius/struct/CIF-dictionaries/cif_core.dic
dictionary named 'cif_core.dic' version 2.4.2 from 2011-04-26.

Automatic conversion script
Id: cif_fix_values 1891 2012-01-12 08:04:46Z andrius 
;
_cod_original_sg_symbol_H-M P2(1)/c
_cod_database_code 4081684

loop_
_symmetry_equiv_pos_as_xyz
'x, y, z'
'-x, y+1/2, -z+1/2'
'-x, -y, -z'
'x, -y-1/2, z-1/2'

loop_
_atom_site_label
_atom_site_type_symbol
_atom_site_fract_x
_atom_site_fract_y
_atom_site_fract_z
_atom_site_U_iso_or_equiv
_atom_site_adp_type
_atom_site_occupancy
_atom_site_symmetry_multiplicity
_atom_site_calc_flag
_atom_site_refinement_flags
Re1 Re 0.690142(6) 0.070314(4) 0.739994(14) 0.01046(3) Uani 1 1 d .
Re2 Re 0.815504(6) -0.085065(4) 0.264624(15) 0.01136(3) Uani 1 1 d .
P1 P 0.58848(4) 0.09727(2) 0.79683(9) 0.00955(15) Uani 1 1 d .
P2 P 0.92187(4) -0.10533(2) 0.21181(9) 0.01045(15) Uani 1 1 d .
O1 O 0.81585(13) 0.03303(10) 0.6828(3) 0.0254(6) Uani 1 1 d .
O2 O 0.71543(15) 0.13664(8) 0.5378(3) 0.0213(6) Uani 1 1 d .
O3 O 0.62975(14) 0.02782(9) 0.4635(3) 0.0238(6) Uani 1 1 d .
O4 O 0.67403(14) 0.00062(8) 0.9355(3) 0.0221(6) Uani 1 1 d .
O5 O 0.75987(15) 0.11669(12) 0.9986(3) 0.0345(8) Uani 1 1 d .
O6 O 0.86949(15) -0.04107(9) 0.5433(3) 0.0262(7) Uani 1 1 d .
O7 O 0.82502(14) -0.01625(8) 0.0606(3) 0.0210(6) Uani 1 1 d .
O8 O 0.79991(15) -0.15334(8) 0.4668(3) 0.0218(6) Uani 1 1 d .
O9 O 0.68483(15) -0.05294(11) 0.3155(4) 0.0341(8) Uani 1 1 d .
O10 O 0.74659(17) -0.13478(11) 0.0147(3) 0.0354(8) Uani 1 1 d .
C1 C 0.77112(19) 0.04707(12) 0.7033(4) 0.0191(7) Uani 1 1 d .
C1S C 0.7463(3) -0.2504(2) 0.4130(6) 0.0519(17) Uani 1 1 d .
H1S1 H 0.7063 -0.2581 0.4431 0.078 Uiso 1 1 calc R
H1S2 H 0.7556 -0.2669 0.3361 0.078 Uiso 1 1 calc R
H1S3 H 0.7429 -0.2244 0.3790 0.078 Uiso 1 1 calc R
C2 C 0.70575(17) 0.11337(10) 0.6122(4) 0.0145(6) Uani 1 1 d .
C2S C 0.7960(2) -0.25319(16) 0.5309(6) 0.0353(11) Uani 1 1 d .
C3 C 0.64974(16) 0.04272(10) 0.5658(4) 0.0147(6) Uani 1 1 d .
C3S C 0.7539(4) 0.23707(17) 0.4438(7) 0.0516(16) Uani 1 1 d .
H3S1 H 0.7909 0.2463 0.4045 0.077 Uiso 1 1 calc R
H3S2 H 0.7222 0.2280 0.3662 0.077 Uiso 1 1 calc R
H3S3 H 0.7667 0.2165 0.5102 0.077 Uiso 1 1 calc R
C4 C 0.67945(16) 0.02578(11) 0.8662(4) 0.0147(6) Uani 1 1 d .
C4S C 0.7276(2) 0.26707(15) 0.5178(6) 0.0330(10) Uani 1 1 d .
C5 C 0.73529(17) 0.09973(12) 0.9075(4) 0.0182(7) Uani 1 1 d .
C6 C 0.85174(17) -0.05604(11) 0.4395(4) 0.0154(6) Uani 1 1 d .
C7 C 0.82205(16) -0.04073(11) 0.1346(4) 0.0147(6) Uani 1 1 d .
C8 C 0.80631(17) -0.12912(10) 0.3928(4) 0.0142(6) Uani 1 1 d .
C9 C 0.73124(18) -0.06525(12) 0.2987(4) 0.0203(8) Uani 1 1 d .
C10 C 0.77212(18) -0.11668(13) 0.1018(4) 0.0202(8) Uani 1 1 d .
C11 C 0.52696(15) 0.06296(10) 0.8168(4) 0.0115(6) Uani 1 1 d .
C12 C 0.52672(16) 0.02739(10) 0.7560(4) 0.0134(6) Uani 1 1 d .
H12 H 0.5582 0.0208 0.6994 0.016 Uiso 1 1 calc R
C13 C 0.48062(18) 0.00142(11) 0.7778(4) 0.0172(7) Uani 1 1 d .
H13 H 0.4807 -0.0228 0.7357 0.021 Uiso 1 1 calc R
C14 C 0.43464(17) 0.01046(11) 0.8603(4) 0.0169(7) Uani 1 1 d .
H14 H 0.4028 -0.0073 0.8729 0.020 Uiso 1 1 calc R
C15 C 0.43504(18) 0.04562(11) 0.9250(4) 0.0171(7) Uani 1 1 d .
H15 H 0.4040 0.0517 0.9833 0.021 Uiso 1 1 calc R
C16 C 0.48087(16) 0.07176(10) 0.9038(4) 0.0133(6) Uani 1 1 d .
H16 H 0.4812 0.0957 0.9480 0.016 Uiso 1 1 calc R
C21 C 0.59629(16) 0.11871(10) 0.9743(4) 0.0114(6) Uani 1 1 d .
C22 C 0.63032(17) 0.09892(11) 1.0870(4) 0.0144(6) Uani 1 1 d .
H22 H 0.6497 0.0758 1.0690 0.017 Uiso 1 1 calc R
C23 C 0.63627(19) 0.11265(11) 1.2253(4) 0.0181(7) Uani 1 1 d .
H23 H 0.6599 0.0991 1.3011 0.022 Uiso 1 1 calc R
C24 C 0.60738(19) 0.14642(12) 1.2523(4) 0.0188(7) Uani 1 1 d .
H24 H 0.6124 0.1562 1.3463 0.023 Uiso 1 1 calc R
C25 C 0.57152(19) 0.16569(11) 1.1427(4) 0.0188(7) Uani 1 1 d .
H25 H 0.5507 0.1883 1.1620 0.023 Uiso 1 1 calc R
C26 C 0.56580(17) 0.15199(10) 1.0029(4) 0.0153(6) Uani 1 1 d .
H26 H 0.5412 0.1653 0.9277 0.018 Uiso 1 1 calc R
C31 C 0.56275(16) 0.13787(10) 0.6795(4) 0.0117(6) Uani 1 1 d .
C32 C 0.60852(17) 0.16735(10) 0.7132(4) 0.0152(6) Uani 1 1 d .
H32 H 0.6430 0.1635 0.7871 0.018 Uiso 1 1 calc R
C33 C 0.60364(17) 0.20046(10) 0.6421(4) 0.0144(6) Uani 1 1 d .
H33 H 0.6352 0.2191 0.6653 0.017 Uiso 1 1 calc R
C34 C 0.55213(17) 0.20756(10) 0.5336(4) 0.0140(6) Uani 1 1 d .
C35 C 0.50583(16) 0.17873(10) 0.4960(4) 0.0111(6) Uani 1 1 d .
C36 C 0.51329(16) 0.14314(9) 0.5691(4) 0.0104(6) Uani 1 1 d .
C37 C 0.54798(19) 0.24270(10) 0.4628(4) 0.0176(7) Uani 1 1 d .
H37 H 0.5802 0.2609 0.4874 0.021 Uiso 1 1 calc R
C38 C 0.4984(2) 0.25060(11) 0.3598(5) 0.0215(8) Uani 1 1 d .
H38 H 0.4953 0.2745 0.3150 0.026 Uiso 1 1 calc R
C39 C 0.45167(19) 0.22332(11) 0.3203(4) 0.0189(7) Uani 1 1 d .
H39 H 0.4170 0.2288 0.2487 0.023 Uiso 1 1 calc R
C40 C 0.45582(17) 0.18877(10) 0.3845(4) 0.0141(6) Uani 1 1 d .
C41 C 0.95676(16) -0.14223(9) 0.3371(4) 0.0119(6) Uani 1 1 d .
C42 C 0.91976(17) -0.17573(10) 0.3107(4) 0.0148(6) Uani 1 1 d .
H42 H 0.8854 -0.1760 0.2349 0.018 Uiso 1 1 calc R
C43 C 0.93242(18) -0.20719(10) 0.3911(4) 0.0157(7) Uani 1 1 d .
H43 H 0.9068 -0.2288 0.3708 0.019 Uiso 1 1 calc R
C44 C 0.98324(18) -0.20801(10) 0.5044(4) 0.0152(6) Uani 1 1 d .
C45 C 1.02116(16) -0.17532(10) 0.5351(4) 0.0130(6) Uani 1 1 d .
C46 C 1.00621(16) -0.14170(10) 0.4497(4) 0.0121(6) Uani 1 1 d .
C47 C 0.9949(2) -0.24120(11) 0.5872(4) 0.0195(7) Uani 1 1 d .
H47 H 0.9676 -0.2622 0.5676 0.023 Uiso 1 1 calc R
C48 C 1.0445(2) -0.24337(12) 0.6942(5) 0.0232(8) Uani 1 1 d .
H48 H 1.0532 -0.2661 0.7456 0.028 Uiso 1 1 calc R
C49 C 1.08286(19) -0.21183(12) 0.7281(4) 0.0212(8) Uani 1 1 d .
H49 H 1.1170 -0.2131 0.8041 0.025 Uiso 1 1 calc R
C50 C 1.07159(17) -0.17906(11) 0.6528(4) 0.0161(7) Uani 1 1 d .
C51 C 0.97639(15) -0.06734(10) 0.1849(4) 0.0130(6) Uani 1 1 d .
C52 C 0.97075(17) -0.03150(10) 0.2418(4) 0.0156(7) Uani 1 1 d .
H52 H 0.9379 -0.0264 0.2964 0.019 Uiso 1 1 calc R
C53 C 1.01316(18) -0.00326(11) 0.2185(4) 0.0185(7) Uani 1 1 d .
H53 H 1.0098 0.0208 0.2598 0.022 Uiso 1 1 calc R
C54 C 1.06007(18) -0.00995(11) 0.1358(4) 0.0192(7) Uani 1 1 d .
H54 H 1.0889 0.0094 0.1208 0.023 Uiso 1 1 calc R
C55 C 1.06498(17) -0.04508(11) 0.0747(4) 0.0172(7) Uani 1 1 d .
H55 H 1.0967 -0.0495 0.0164 0.021 Uiso 1 1 calc R
C56 C 1.02383(17) -0.07357(11) 0.0985(4) 0.0165(7) Uani 1 1 d .
H56 H 1.0275 -0.0975 0.0565 0.020 Uiso 1 1 calc R
C61 C 0.91689(16) -0.12831(10) 0.0373(4) 0.0129(6) Uani 1 1 d .
C62 C 0.87814(17) -0.11152(11) -0.0761(4) 0.0154(6) Uani 1 1 d .
H62 H 0.8559 -0.0892 -0.0602 0.018 Uiso 1 1 calc R
C63 C 0.87148(19) -0.12689(13) -0.2121(4) 0.0203(7) Uani 1 1 d .
H63 H 0.8444 -0.1154 -0.2883 0.024 Uiso 1 1 calc R
C64 C 0.9049(2) -0.15938(12) -0.2355(4) 0.0218(8) Uani 1 1 d .
H64 H 0.8999 -0.1706 -0.3272 0.026 Uiso 1 1 calc R
C65 C 0.9456(2) -0.17515(12) -0.1242(4) 0.0196(7) Uani 1 1 d .
H65 H 0.9693 -0.1968 -0.1412 0.024 Uiso 1 1 calc R
C66 C 0.95220(18) -0.15995(10) 0.0115(4) 0.0156(6) Uani 1 1 d .
H66 H 0.9806 -0.1710 0.0865 0.019 Uiso 1 1 calc R
C101 C 0.34224(18) 0.17240(13) 0.3677(5) 0.0225(8) Uani 1 1 d .
H10A H 0.3450 0.1765 0.4704 0.034 Uiso 1 1 calc R
H10B H 0.3116 0.1524 0.3381 0.034 Uiso 1 1 calc R
H10C H 0.3286 0.1956 0.3169 0.034 Uiso 1 1 calc R
C102 C 0.4027(2) 0.15246(13) 0.1785(4) 0.0227(8) Uani 1 1 d .
H10D H 0.3889 0.1748 0.1223 0.034 Uiso 1 1 calc R
H10E H 0.3725 0.1320 0.1525 0.034 Uiso 1 1 calc R
H10F H 0.4446 0.1449 0.1592 0.034 Uiso 1 1 calc R
C201 C 0.49461(17) 0.08325(11) 0.4404(4) 0.0160(7) Uani 1 1 d .
H20A H 0.5235 0.0932 0.3785 0.024 Uiso 1 1 calc R
H20B H 0.4603 0.0694 0.3828 0.024 Uiso 1 1 calc R
H20C H 0.5177 0.0663 0.5109 0.024 Uiso 1 1 calc R
C202 C 0.41865(16) 0.10277(11) 0.5986(4) 0.0146(6) Uani 1 1 d .
H20D H 0.4180 0.1203 0.6780 0.022 Uiso 1 1 calc R
H20E H 0.4280 0.0774 0.6360 0.022 Uiso 1 1 calc R
H20F H 0.3774 0.1029 0.5382 0.022 Uiso 1 1 calc R
C301 C 1.1026(2) -0.13331(15) 0.8435(4) 0.0276(9) Uani 1 1 d .
H30A H 1.0577 -0.1283 0.8452 0.041 Uiso 1 1 calc R
H30B H 1.1269 -0.1102 0.8663 0.041 Uiso 1 1 calc R
H30C H 1.1173 -0.1526 0.9141 0.041 Uiso 1 1 calc R
C302 C 1.18007(17) -0.15307(13) 0.6862(5) 0.0219(8) Uani 1 1 d .
H30D H 1.1982 -0.1712 0.7587 0.033 Uiso 1 1 calc R
H30E H 1.2031 -0.1293 0.7005 0.033 Uiso 1 1 calc R
H30F H 1.1836 -0.1630 0.5914 0.033 Uiso 1 1 calc R
C401 C 1.09250(18) -0.09594(12) 0.4123(4) 0.0197(7) Uani 1 1 d .
H40A H 1.0988 -0.1149 0.3408 0.030 Uiso 1 1 calc R
H40B H 1.1324 -0.0917 0.4753 0.030 Uiso 1 1 calc R
H40C H 1.0783 -0.0724 0.3645 0.030 Uiso 1 1 calc R
C402 C 1.01184(19) -0.07935(11) 0.5620(4) 0.0199(7) Uani 1 1 d .
H40D H 0.9869 -0.0644 0.4875 0.030 Uiso 1 1 calc R
H40E H 1.0430 -0.0632 0.6189 0.030 Uiso 1 1 calc R
H40F H 0.9838 -0.0904 0.6236 0.030 Uiso 1 1 calc R
N1 N 0.40569(14) 0.16116(9) 0.3336(3) 0.0142(6) Uani 1 1 d .
H1N H 0.421(2) 0.1397(14) 0.386(5) 0.017 Uiso 1 1 d .
N1S N 0.8347(3) -0.2536(2) 0.6268(6) 0.0668(19) Uani 1 1 d .
N2 N 0.46800(13) 0.11445(8) 0.5137(3) 0.0107(5) Uani 1 1 d .
N2S N 0.7062(2) 0.29000(17) 0.5784(6) 0.0521(14) Uani 1 1 d .
N3 N 1.11169(15) -0.14667(10) 0.6985(4) 0.0174(6) Uani 1 1 d .
H2N H 1.093(2) -0.1261(14) 0.632(5) 0.021 Uiso 1 1 d .
N4 N 1.04443(14) -0.10928(9) 0.4965(3) 0.0133(5) Uani 1 1 d .
F1 F 0.34342(16) 0.07817(11) 0.2732(4) 0.0489(9) Uani 1 1 d .
F2 F 0.2945(2) 0.02832(8) 0.3491(4) 0.0480(9) Uani 1 1 d .
F3 F 0.24643(17) 0.06281(11) 0.1658(3) 0.0545(11) Uani 1 1 d .
F4 F 0.25966(13) 0.08665(8) 0.3895(3) 0.0286(6) Uani 1 1 d .
F5 F 0.41368(16) 0.16206(10) 0.8733(3) 0.0432(8) Uani 1 1 d .
F6 F 0.34509(16) 0.20950(9) 0.8910(3) 0.0391(7) Uani 1 1 d .
F7 F 0.31564(14) 0.16016(9) 0.7425(3) 0.0390(7) Uani 1 1 d .
F8 F 0.38832(16) 0.20134(9) 0.6883(3) 0.0390(7) Uani 1 1 d .
F9 F 1.2034(3) -0.01056(11) 0.6476(5) 0.0873(19) Uani 1 1 d .
F10 F 1.1595(2) -0.05950(16) 0.7354(5) 0.0829(17) Uani 1 1 d .
F11 F 1.2554(2) -0.04323(14) 0.8296(4) 0.0829(18) Uani 1 1 d .
F12 F 1.23839(13) -0.06787(7) 0.6079(3) 0.0263(5) Uani 1 1 d .
F13 F 1.1633(2) -0.13978(10) 0.1943(4) 0.0599(11) Uani 1 1 d .
F14 F 1.23026(19) -0.18773(13) 0.2415(4) 0.0629(12) Uani 1 1 d .
F15 F 1.13812(17) -0.18719(10) 0.3352(3) 0.0444(8) Uani 1 1 d .
F16 F 1.13851(18) -0.19749(10) 0.0975(3) 0.0461(9) Uani 1 1 d .
B1 B 0.2855(2) 0.06363(13) 0.2945(5) 0.0187(8) Uani 1 1 d .
B2 B 0.3647(2) 0.18332(14) 0.8007(5) 0.0216(9) Uani 1 1 d .
B3 B 1.2151(2) -0.04437(13) 0.7061(5) 0.0202(8) Uani 1 1 d .
B4 B 1.1660(3) -0.17792(18) 0.2169(6) 0.0354(13) Uani 1 1 d .

loop_
_atom_site_aniso_label
_atom_site_aniso_U_11
_atom_site_aniso_U_22
_atom_site_aniso_U_33
_atom_site_aniso_U_23
_atom_site_aniso_U_13
_atom_site_aniso_U_12
Re1 0.00813(5) 0.01323(6) 0.00950(5) 0.00068(5) -0.00042(4) -0.00116(4)
Re2 0.00876(5) 0.01316(6) 0.01157(6) 0.00170(5) -0.00049(4) -0.00128(5)
P1 0.0080(3) 0.0096(4) 0.0103(4) 0.0008(3) -0.0012(3) -0.0010(3)
P2 0.0098(3) 0.0093(4) 0.0114(4) -0.0005(3) -0.0013(3) 0.0001(3)
O1 0.0112(12) 0.0392(19) 0.0258(15) 0.0030(13) 0.0031(11) 0.0040(12)
O2 0.0319(16) 0.0170(13) 0.0158(13) 0.0020(10) 0.0063(11) -0.0040(11)
O3 0.0193(13) 0.0273(16) 0.0226(14) -0.0111(12) -0.0037(11) -0.0003(11)
O4 0.0262(15) 0.0196(14) 0.0221(14) 0.0079(11) 0.0088(11) 0.0044(11)
O5 0.0203(15) 0.062(2) 0.0206(15) -0.0147(15) 0.0009(12) -0.0175(15)
O6 0.0225(14) 0.0307(17) 0.0246(15) -0.0126(13) 0.0013(12) -0.0012(12)
O7 0.0239(14) 0.0182(14) 0.0224(14) 0.0066(11) 0.0081(11) 0.0034(11)
O8 0.0304(15) 0.0177(14) 0.0175(13) 0.0041(11) 0.0048(11) -0.0021(11)
O9 0.0159(14) 0.053(2) 0.0350(18) 0.0167(16) 0.0087(13) 0.0079(14)
O10 0.0322(18) 0.053(2) 0.0198(15) -0.0089(15) 0.0005(13) -0.0217(16)
C1 0.0204(17) 0.0216(19) 0.0139(16) 0.0037(14) -0.0019(13) 0.0008(14)
C1S 0.040(3) 0.085(5) 0.028(3) 0.008(3) -0.001(2) -0.022(3)
C2 0.0146(15) 0.0144(16) 0.0144(15) -0.0027(12) 0.0023(12) -0.0001(12)
C2S 0.027(2) 0.046(3) 0.034(3) 0.012(2) 0.0088(19) 0.004(2)
C3 0.0100(14) 0.0145(16) 0.0193(16) 0.0016(13) 0.0010(12) 0.0014(12)
C3S 0.085(5) 0.031(3) 0.042(3) 0.001(2) 0.018(3) 0.012(3)
C4 0.0100(14) 0.0170(17) 0.0169(16) 0.0006(13) 0.0012(12) 0.0031(12)
C4S 0.032(2) 0.028(2) 0.038(3) -0.003(2) 0.004(2) -0.0017(19)
C5 0.0130(15) 0.029(2) 0.0130(15) 0.0008(14) 0.0018(12) -0.0048(14)
C6 0.0134(15) 0.0140(16) 0.0193(16) -0.0011(13) 0.0040(12) 0.0008(12)
C7 0.0088(13) 0.0179(17) 0.0174(16) 0.0017(13) 0.0024(12) 0.0032(12)
C8 0.0153(15) 0.0149(16) 0.0118(14) -0.0009(12) -0.0003(12) -0.0002(12)
C9 0.0157(16) 0.024(2) 0.0201(18) 0.0117(15) -0.0028(13) -0.0025(14)
C10 0.0146(16) 0.030(2) 0.0149(16) 0.0021(15) -0.0003(13) -0.0076(15)
C11 0.0096(13) 0.0108(15) 0.0135(14) 0.0007(11) -0.0010(11) -0.0011(11)
C12 0.0105(14) 0.0146(16) 0.0147(15) -0.0022(12) -0.0001(11) -0.0013(12)
C13 0.0156(16) 0.0152(17) 0.0196(17) -0.0012(13) -0.0014(13) -0.0031(13)
C14 0.0130(15) 0.0185(18) 0.0186(17) 0.0039(14) 0.0006(12) -0.0067(13)
C15 0.0143(15) 0.0191(18) 0.0177(16) 0.0020(13) 0.0016(13) -0.0021(13)
C16 0.0125(14) 0.0136(15) 0.0135(15) 0.0013(12) 0.0007(11) -0.0004(12)
C21 0.0108(13) 0.0109(14) 0.0122(14) -0.0020(11) 0.0005(11) -0.0014(11)
C22 0.0145(15) 0.0146(16) 0.0141(15) 0.0000(12) 0.0017(12) 0.0020(12)
C23 0.0219(17) 0.0197(18) 0.0127(15) -0.0007(13) 0.0027(13) 0.0028(14)
C24 0.0202(17) 0.0204(18) 0.0166(16) -0.0044(14) 0.0050(13) -0.0002(14)
C25 0.0193(17) 0.0162(17) 0.0219(18) -0.0050(14) 0.0067(14) 0.0007(13)
C26 0.0134(15) 0.0138(16) 0.0180(16) 0.0001(13) 0.0000(12) 0.0008(12)
C31 0.0126(14) 0.0097(14) 0.0123(14) 0.0001(11) 0.0008(11) -0.0004(11)
C32 0.0124(14) 0.0143(16) 0.0175(16) 0.0007(13) -0.0018(12) -0.0027(12)
C33 0.0167(15) 0.0089(14) 0.0172(16) -0.0004(12) 0.0012(12) -0.0037(12)
C34 0.0176(15) 0.0087(14) 0.0155(15) 0.0005(12) 0.0020(12) 0.0010(12)
C35 0.0121(14) 0.0104(14) 0.0107(14) 0.0001(11) 0.0009(11) 0.0021(11)
C36 0.0116(13) 0.0075(13) 0.0119(14) -0.0007(11) 0.0012(11) -0.0009(11)
C37 0.0214(17) 0.0096(15) 0.0218(18) 0.0022(13) 0.0035(14) -0.0010(13)
C38 0.0244(19) 0.0133(17) 0.026(2) 0.0064(14) 0.0019(15) 0.0011(14)
C39 0.0185(17) 0.0177(18) 0.0197(17) 0.0034(14) -0.0002(13) 0.0016(14)
C40 0.0156(15) 0.0136(16) 0.0130(15) 0.0017(12) 0.0016(12) 0.0010(12)
C41 0.0124(14) 0.0081(14) 0.0147(15) -0.0013(11) 0.0004(11) 0.0005(11)
C42 0.0166(15) 0.0107(15) 0.0163(16) -0.0008(12) -0.0008(12) -0.0020(12)
C43 0.0229(17) 0.0078(14) 0.0169(16) -0.0029(12) 0.0040(13) -0.0015(12)
C44 0.0177(16) 0.0103(15) 0.0178(16) -0.0011(12) 0.0036(13) 0.0033(12)
C45 0.0112(14) 0.0123(15) 0.0158(15) 0.0008(12) 0.0032(12) 0.0040(11)
C46 0.0113(14) 0.0106(14) 0.0148(15) -0.0007(12) 0.0031(11) 0.0011(11)
C47 0.0270(19) 0.0101(16) 0.0227(18) 0.0038(13) 0.0083(15) 0.0033(14)
C48 0.028(2) 0.0197(19) 0.0227(19) 0.0088(15) 0.0067(16) 0.0092(16)
C49 0.0195(17) 0.025(2) 0.0189(18) 0.0085(15) 0.0040(14) 0.0063(15)
C50 0.0140(15) 0.0198(18) 0.0143(15) 0.0025(13) 0.0016(12) 0.0029(13)
C51 0.0084(13) 0.0131(15) 0.0163(15) 0.0019(12) -0.0018(11) -0.0025(11)
C52 0.0117(14) 0.0133(16) 0.0213(17) -0.0015(13) 0.0005(12) -0.0018(12)
C53 0.0172(16) 0.0125(16) 0.0248(19) -0.0014(14) -0.0005(14) -0.0041(13)
C54 0.0165(16) 0.0167(18) 0.0236(19) 0.0054(14) -0.0002(14) -0.0060(13)
C55 0.0109(14) 0.0215(18) 0.0193(17) 0.0012(14) 0.0023(12) -0.0014(13)
C56 0.0128(15) 0.0175(17) 0.0191(17) -0.0001(13) 0.0022(12) -0.0003(13)
C61 0.0138(14) 0.0123(15) 0.0125(14) -0.0006(12) 0.0018(11) -0.0006(12)
C62 0.0147(15) 0.0176(17) 0.0131(15) -0.0027(13) 0.0000(12) 0.0028(13)
C63 0.0179(17) 0.029(2) 0.0137(16) -0.0011(15) 0.0021(13) 0.0024(15)
C64 0.0252(19) 0.024(2) 0.0173(17) -0.0067(15) 0.0061(15) -0.0022(16)
C65 0.0260(19) 0.0176(18) 0.0168(17) -0.0014(14) 0.0086(14) 0.0022(14)
C66 0.0184(16) 0.0136(16) 0.0149(15) -0.0030(12) 0.0029(13) 0.0019(13)
C101 0.0133(16) 0.028(2) 0.026(2) 0.0028(16) 0.0028(14) 0.0047(15)
C102 0.0214(18) 0.033(2) 0.0125(16) 0.0003(15) -0.0030(14) -0.0021(16)
C201 0.0143(15) 0.0148(16) 0.0188(16) -0.0043(13) 0.0021(12) -0.0027(13)
C202 0.0096(14) 0.0173(17) 0.0169(16) 0.0015(13) 0.0020(12) -0.0023(12)
C301 0.0219(19) 0.045(3) 0.0156(18) -0.0040(17) 0.0021(15) 0.0005(18)
C302 0.0104(15) 0.031(2) 0.0238(19) 0.0040(16) 0.0011(13) 0.0029(14)
C401 0.0132(15) 0.024(2) 0.0206(18) 0.0022(15) -0.0001(13) -0.0011(14)
C402 0.0193(17) 0.0169(18) 0.0221(18) -0.0066(14) -0.0015(14) -0.0001(14)
N1 0.0124(13) 0.0165(15) 0.0130(13) 0.0016(11) -0.0006(10) 0.0003(11)
N1S 0.038(3) 0.110(6) 0.050(3) 0.035(3) -0.003(2) 0.002(3)
N2 0.0106(12) 0.0091(12) 0.0123(12) -0.0018(10) 0.0016(10) -0.0026(10)
N2S 0.037(3) 0.056(3) 0.066(4) -0.021(3) 0.014(2) -0.002(2)
N3 0.0125(13) 0.0228(17) 0.0165(14) 0.0005(12) 0.0004(11) 0.0023(12)
N4 0.0117(12) 0.0110(13) 0.0171(14) -0.0024(11) 0.0010(10) -0.0010(10)
F1 0.0366(17) 0.056(2) 0.057(2) -0.0085(17) 0.0192(16) -0.0165(16)
F2 0.085(3) 0.0182(14) 0.0459(19) 0.0079(13) 0.0249(18) 0.0108(15)
F3 0.050(2) 0.071(3) 0.0331(17) -0.0246(16) -0.0233(15) 0.0320(18)
F4 0.0320(14) 0.0291(14) 0.0240(13) -0.0069(11) 0.0015(11) 0.0082(11)
F5 0.0464(18) 0.056(2) 0.0227(14) -0.0073(13) -0.0081(13) 0.0273(16)
F6 0.0468(18) 0.0363(17) 0.0354(16) -0.0090(13) 0.0103(14) 0.0128(14)
F7 0.0288(15) 0.0464(19) 0.0420(18) -0.0063(14) 0.0056(13) -0.0177(13)
F8 0.0470(18) 0.0478(19) 0.0220(13) -0.0022(12) 0.0041(12) -0.0245(15)
F9 0.186(6) 0.030(2) 0.059(3) 0.0157(18) 0.059(3) 0.044(3)
F10 0.053(2) 0.118(4) 0.086(3) -0.055(3) 0.039(2) -0.037(3)
F11 0.092(3) 0.109(4) 0.0362(19) -0.034(2) -0.031(2) 0.073(3)
F12 0.0309(13) 0.0233(13) 0.0242(12) -0.0043(10) 0.0020(10) 0.0019(10)
F13 0.093(3) 0.0350(19) 0.064(2) -0.0081(17) 0.051(2) -0.0200(19)
F14 0.048(2) 0.087(3) 0.051(2) -0.031(2) -0.0007(18) -0.011(2)
F15 0.058(2) 0.050(2) 0.0261(15) 0.0036(14) 0.0101(14) -0.0220(17)
F16 0.062(2) 0.050(2) 0.0245(15) -0.0027(14) -0.0014(14) -0.0251(17)
B1 0.0201(19) 0.016(2) 0.0185(19) 0.0009(15) -0.0013(15) 0.0019(15)
B2 0.021(2) 0.026(2) 0.0166(19) -0.0011(16) -0.0007(16) 0.0000(17)
B3 0.021(2) 0.018(2) 0.020(2) 0.0026(16) -0.0016(16) 0.0024(16)
B4 0.048(3) 0.035(3) 0.025(3) -0.004(2) 0.012(2) -0.015(3)

loop_
_atom_type_symbol
_atom_type_description
_atom_type_scat_dispersion_real
_atom_type_scat_dispersion_imag
_atom_type_scat_source
C C 0.0033 0.0016 'International Tables Vol C Tables 4.2.6.8 and 6.1.1.4'
H H 0.0000 0.0000 'International Tables Vol C Tables 4.2.6.8 and 6.1.1.4'
B B 0.0013 0.0007 'International Tables Vol C Tables 4.2.6.8 and 6.1.1.4'
N N 0.0061 0.0033 'International Tables Vol C Tables 4.2.6.8 and 6.1.1.4'
O O 0.0106 0.0060 'International Tables Vol C Tables 4.2.6.8 and 6.1.1.4'
F F 0.0171 0.0103 'International Tables Vol C Tables 4.2.6.8 and 6.1.1.4'
P P 0.1023 0.0942 'International Tables Vol C Tables 4.2.6.8 and 6.1.1.4'
Re Re -1.0185 7.2310 'International Tables Vol C Tables 4.2.6.8 and 6.1.1.4'

loop_
_geom_angle_atom_site_label_1
_geom_angle_atom_site_label_2
_geom_angle_atom_site_label_3
_geom_angle
C1 Re1 C3 86.11(15)
C1 Re1 C2 89.17(15)
C3 Re1 C2 88.04(15)
C1 Re1 C4 87.42(15)
C3 Re1 C4 91.81(15)
C2 Re1 C4 176.59(14)
C1 Re1 C5 91.51(16)
C3 Re1 C5 175.99(15)
C2 Re1 C5 88.70(15)
C4 Re1 C5 91.30(16)
C1 Re1 P1 177.05(11)
C3 Re1 P1 94.77(10)
C2 Re1 P1 93.68(10)
C4 Re1 P1 89.73(10)
C5 Re1 P1 87.76(11)
C9 Re2 C6 86.08(16)
C9 Re2 C8 90.37(15)
C6 Re2 C8 87.80(15)
C9 Re2 C7 88.20(15)
C6 Re2 C7 92.85(15)
C8 Re2 C7 178.39(14)
C9 Re2 C10 89.86(17)
C6 Re2 C10 173.66(15)
C8 Re2 C10 87.34(15)
C7 Re2 C10 91.90(16)
C9 Re2 P2 175.65(11)
C6 Re2 P2 93.59(10)
C8 Re2 P2 93.95(11)
C7 Re2 P2 87.48(10)
C10 Re2 P2 90.81(12)
C11 P1 C21 98.78(16)
C11 P1 C31 115.39(15)
C21 P1 C31 101.85(16)
C11 P1 Re1 115.29(12)
C21 P1 Re1 113.12(11)
C31 P1 Re1 111.00(11)
C51 P2 C61 99.04(17)
C51 P2 C41 114.17(16)
C61 P2 C41 103.13(16)
C51 P2 Re2 115.53(12)
C61 P2 Re2 112.04(12)
C41 P2 Re2 111.54(12)
O1 C1 Re1 178.0(4)
O2 C2 Re1 177.6(3)
N1S C2S C1S 176.6(8)
O3 C3 Re1 176.0(3)
O4 C4 Re1 179.0(3)
N2S C4S C3S 178.2(7)
O5 C5 Re1 178.5(4)
O6 C6 Re2 175.2(4)
O7 C7 Re2 178.9(4)
O8 C8 Re2 178.0(3)
O9 C9 Re2 177.4(4)
O10 C10 Re2 177.4(4)
C12 C11 C16 119.0(3)
C12 C11 P1 121.6(3)
C16 C11 P1 119.2(3)
C13 C12 C11 120.2(3)
C14 C13 C12 120.6(4)
C13 C14 C15 120.0(3)
C16 C15 C14 119.8(4)
C15 C16 C11 120.3(3)
C22 C21 C26 119.0(3)
C22 C21 P1 117.4(3)
C26 C21 P1 123.3(3)
C23 C22 C21 120.8(3)
C22 C23 C24 119.8(4)
C25 C24 C23 120.2(4)
C24 C25 C26 120.1(4)
C21 C26 C25 120.1(3)
C36 C31 C32 119.2(3)
C36 C31 P1 133.1(3)
C32 C31 P1 107.6(2)
C33 C32 C31 121.6(3)
C32 C33 C34 120.8(3)
C33 C34 C37 119.4(3)
C33 C34 C35 119.2(3)
C37 C34 C35 121.4(3)
C34 C35 C40 114.7(3)
C34 C35 C36 119.1(3)
C40 C35 C36 126.3(3)
C31 C36 C35 120.0(3)
C31 C36 N2 124.9(3)
C35 C36 N2 115.1(3)
C38 C37 C34 120.7(4)
C37 C38 C39 119.8(4)
C40 C39 C38 120.4(4)
C39 C40 C35 123.0(3)
C39 C40 N1 117.0(3)
C35 C40 N1 120.0(3)
C46 C41 C42 118.9(3)
C46 C41 P2 132.3(3)
C42 C41 P2 108.6(2)
C43 C42 C41 121.9(3)
C42 C43 C44 120.8(3)
C43 C44 C47 119.4(3)
C43 C44 C45 119.3(3)
C47 C44 C45 121.2(3)
C44 C45 C50 115.0(3)
C44 C45 C46 119.1(3)
C50 C45 C46 125.9(3)
C41 C46 N4 125.4(3)
C41 C46 C45 119.9(3)
N4 C46 C45 114.7(3)
C48 C47 C44 121.0(4)
C47 C48 C49 119.5(4)
C50 C49 C48 120.7(4)
C49 C50 C45 122.5(4)
C49 C50 N3 117.7(3)
C45 C50 N3 119.7(3)
C52 C51 C56 118.5(3)
C52 C51 P2 121.9(3)
C56 C51 P2 119.5(3)
C53 C52 C51 120.2(4)
C54 C53 C52 120.6(4)
C53 C54 C55 119.9(3)
C56 C55 C54 120.2(4)
C55 C56 C51 120.5(4)
C62 C61 C66 119.0(3)
C62 C61 P2 117.0(3)
C66 C61 P2 123.8(3)
C63 C62 C61 121.1(4)
C62 C63 C64 119.3(4)
C65 C64 C63 119.6(4)
C64 C65 C66 121.2(4)
C65 C66 C61 119.6(4)
C40 N1 C101 112.8(3)
C40 N1 C102 112.5(3)
C101 N1 C102 111.1(3)
C36 N2 C201 114.8(3)
C36 N2 C202 119.5(3)
C201 N2 C202 113.8(3)
C50 N3 C301 111.9(3)
C50 N3 C302 113.1(3)
C301 N3 C302 112.3(3)
C46 N4 C402 115.5(3)
C46 N4 C401 119.9(3)
C402 N4 C401 114.3(3)
F2 B1 F3 110.6(4)
F2 B1 F1 108.7(4)
F3 B1 F1 108.5(4)
F2 B1 F4 110.2(4)
F3 B1 F4 110.0(4)
F1 B1 F4 108.9(4)
F6 B2 F7 111.8(4)
F6 B2 F5 109.7(4)
F7 B2 F5 110.2(4)
F6 B2 F8 110.0(4)
F7 B2 F8 107.8(4)
F5 B2 F8 107.2(4)
F9 B3 F11 113.0(5)
F9 B3 F10 108.9(5)
F11 B3 F10 107.3(5)
F9 B3 F12 109.0(4)
F11 B3 F12 110.6(4)
F10 B3 F12 107.8(4)
F13 B4 F16 111.5(5)
F13 B4 F15 110.4(5)
F16 B4 F15 111.2(4)
F13 B4 F14 106.9(5)
F16 B4 F14 107.3(5)
F15 B4 F14 109.5(5)

loop_
_geom_bond_atom_site_label_1
_geom_bond_atom_site_label_2
_geom_bond_distance
Re1 C1 1.997(4)
Re1 C3 2.007(4)
Re1 C2 2.014(4)
Re1 C4 2.022(4)
Re1 C5 2.028(4)
Re1 P1 2.5082(9)
Re2 C9 2.006(4)
Re2 C6 2.012(4)
Re2 C8 2.014(4)
Re2 C7 2.023(4)
Re2 C10 2.025(4)
Re2 P2 2.5076(9)
P1 C11 1.826(3)
P1 C21 1.836(3)
P1 C31 1.860(4)
P2 C51 1.829(4)
P2 C61 1.837(4)
P2 C41 1.854(4)
O1 C1 1.122(5)
O2 C2 1.129(5)
O3 C3 1.134(5)
O4 C4 1.128(5)
O5 C5 1.121(5)
O6 C6 1.136(5)
O7 C7 1.128(5)
O8 C8 1.134(5)
O9 C9 1.118(5)
O10 C10 1.125(5)
C1S C2S 1.429(8)
C2S N1S 1.137(7)
C3S C4S 1.440(8)
C4S N2S 1.133(7)
C11 C12 1.392(5)
C11 C16 1.412(5)
C12 C13 1.390(5)
C13 C14 1.383(6)
C14 C15 1.395(6)
C15 C16 1.388(5)
C21 C22 1.394(5)
C21 C26 1.399(5)
C22 C23 1.390(5)
C23 C24 1.394(6)
C24 C25 1.381(6)
C25 C26 1.403(5)
C31 C36 1.388(5)
C31 C32 1.440(5)
C32 C33 1.356(5)
C33 C34 1.416(5)
C34 C37 1.418(5)
C34 C35 1.435(5)
C35 C40 1.435(5)
C35 C36 1.443(5)
C36 N2 1.453(4)
C37 C38 1.363(6)
C38 C39 1.405(6)
C39 C40 1.371(5)
C40 N1 1.483(5)
C41 C46 1.389(5)
C41 C42 1.434(5)
C42 C43 1.361(5)
C43 C44 1.413(5)
C44 C47 1.422(5)
C44 C45 1.425(5)
C45 C50 1.440(5)
C45 C46 1.456(5)
C46 N4 1.447(5)
C47 C48 1.360(6)
C48 C49 1.400(6)
C49 C50 1.372(5)
C50 N3 1.465(5)
C51 C52 1.398(5)
C51 C56 1.414(5)
C52 C53 1.394(5)
C53 C54 1.383(6)
C54 C55 1.390(6)
C55 C56 1.384(5)
C61 C62 1.394(5)
C61 C66 1.399(5)
C62 C63 1.392(5)
C63 C64 1.396(6)
C64 C65 1.385(6)
C65 C66 1.386(5)
C101 N1 1.496(5)
C102 N1 1.498(5)
C201 N2 1.470(5)
C202 N2 1.480(4)
C301 N3 1.497(5)
C302 N3 1.502(5)
C401 N4 1.472(5)
C402 N4 1.462(5)
F1 B1 1.386(6)
F2 B1 1.364(5)
F3 B1 1.375(5)
F4 B1 1.392(5)
F5 B2 1.391(6)
F6 B2 1.374(6)
F7 B2 1.384(6)
F8 B2 1.403(6)
F9 B3 1.335(6)
F10 B3 1.372(6)
F11 B3 1.351(6)
F12 B3 1.399(5)
F13 B4 1.376(7)
F14 B4 1.404(8)
F15 B4 1.388(6)
F16 B4 1.386(6)

loop_
_geom_hbond_atom_site_label_D
_geom_hbond_atom_site_label_H
_geom_hbond_atom_site_label_A
_geom_hbond_distance_DH
_geom_hbond_distance_HA
_geom_hbond_distance_DA
_geom_hbond_angle_DHA
N1 H1N F1 0.95(5) 2.86(5) 3.259(5) 107(3)
N3 H2N F10 1.01(5) 2.87(5) 3.272(6) 105(3)
N1 H1N N2 0.95(5) 1.71(5) 2.608(4) 157(5)
N3 H2N N4 1.01(5) 1.65(5) 2.591(4) 154(5)
